data_4338287
loop_
_publ_author_name
'Berkeley, Emily R.'
'Ewing, William C.'
'Carroll, Patrick J.'
'Sneddon, Larry G.'

_publ_section_title
;
 Synthesis, Structural Characterization, and Reactivity Studies of
 5-CF3SO3-B10H13.
;
_journal_issue 10
_journal_name_full 'Inorganic chemistry'
_journal_page_first 5348
_journal_page_last 5358
_journal_paper_doi 10.1021/ic500684b
_journal_volume 53
_journal_year 2014
_chemical_formula_sum 'C5 H23 B10 F3 O3 S3'
_chemical_formula_weight 392.51
_space_group_IT_number 29
_symmetry_cell_setting orthorhombic
_symmetry_Int_Tables_number 29
_symmetry_space_group_name_Hall 'P 2c -2ac'
_symmetry_space_group_name_H-M 'P c a 21'
_atom_sites_solution_hydrogens geom
_atom_sites_solution_primary direct
_audit_creation_method SHELXL-97
_cell_angle_alpha 90.00
_cell_angle_beta 90.00
_cell_angle_gamma 90.00
_cell_formula_units_Z 8
_cell_length_a 10.4320(6)
_cell_length_b 33.6664(18)
_cell_length_c 11.2227(6)
_cell_measurement_temperature 143(1)
_cell_volume 3941.5(4)
_computing_data_collection 'Bruker APEX2'
_computing_data_reduction 'Bruker SAINT'
_computing_structure_refinement 'SHELXL-97 (Sheldrick, 2008)'
_computing_structure_solution 'SHELXS-97 (Sheldrick, 2008)'
_diffrn_ambient_temperature 143(1)
_diffrn_measured_fraction_theta_full 0.999
_diffrn_measured_fraction_theta_max 0.999
_diffrn_measurement_device 'CCD Area Detector'
_diffrn_measurement_device_type 'Bruker APEXII'
_diffrn_measurement_method 'phi and omega scans'
_diffrn_radiation_monochromator graphite
_diffrn_radiation_source 'sealed tube'
_diffrn_radiation_type MoK\a
_diffrn_radiation_wavelength 0.71073
_diffrn_reflns_av_R_equivalents 0.0237
_diffrn_reflns_av_sigmaI/netI 0.0141
_diffrn_reflns_limit_h_max 13
_diffrn_reflns_limit_h_min -13
_diffrn_reflns_limit_k_max 43
_diffrn_reflns_limit_k_min -43
_diffrn_reflns_limit_l_max 14
_diffrn_reflns_limit_l_min -14
_diffrn_reflns_number 73432
_diffrn_reflns_theta_full 27.51
_diffrn_reflns_theta_max 27.51
_diffrn_reflns_theta_min 1.81
_exptl_absorpt_coefficient_mu 0.403
_exptl_absorpt_correction_T_max 0.7456
_exptl_absorpt_correction_T_min 0.6985
_exptl_absorpt_correction_type multi-scan
_exptl_absorpt_process_details '(SADABS; Sheldrick, 2007)'
_exptl_crystal_density_diffrn 1.323
_exptl_crystal_density_method 'not measured'
_exptl_crystal_F_000 1616
_exptl_crystal_size_max 0.35
_exptl_crystal_size_mid 0.28
_exptl_crystal_size_min 0.12
_refine_diff_density_max 0.410
_refine_diff_density_min -0.319
_refine_diff_density_rms 0.044
_refine_ls_abs_structure_details 'Flack H D (1983), Acta Cryst. A39, 876-881'
_refine_ls_abs_structure_Flack 0.01(4)
_refine_ls_extinction_method none
_refine_ls_goodness_of_fit_ref 1.085
_refine_ls_hydrogen_treatment mixed
_refine_ls_matrix_type full
_refine_ls_number_parameters 530
_refine_ls_number_reflns 9038
_refine_ls_number_restraints 1
_refine_ls_restrained_S_all 1.085
_refine_ls_R_factor_all 0.0293
_refine_ls_R_factor_gt 0.0278
_refine_ls_shift/su_max 0.001
_refine_ls_shift/su_mean 0.000
_refine_ls_structure_factor_coef Fsqd
_refine_ls_weighting_details 'calc w=1/[\s^2^(Fo^2^)+(0.0342P)^2^+1.6699P] where P=(Fo^2^+2Fc^2^)/3'
_refine_ls_weighting_scheme calc
_refine_ls_wR_factor_gt 0.0714
_refine_ls_wR_factor_ref 0.0736
_reflns_number_gt 8795
_reflns_number_total 9038
_reflns_threshold_expression >2sigma(I)
_cod_data_source_file ic500684b_si_002.cif
_cod_data_source_block UP3411(CMPD6)
_cod_depositor_comments
;
The following automatic conversions were performed:
'_atom_site_symetry_multiplicity' tag replaced with
'_atom_site_symmetry_multiplicity'.

Automatic conversion script
Id: cif_correct_tags 1440 2010-10-19 06:21:57Z saulius 

 Adding full bibliography for 4338285--4338289.cif.
;
_cod_original_sg_symbol_H-M 'P c a 21   '
_cod_database_code 4338287

loop_
_symmetry_equiv_pos_as_xyz
'x, y, z'
'-x+1/2, y, z+1/2'
'x+1/2, -y, z'
'-x, -y, z+1/2'

loop_
_atom_site_label
_atom_site_type_symbol
_atom_site_fract_x
_atom_site_fract_y
_atom_site_fract_z
_atom_site_U_iso_or_equiv
_atom_site_adp_type
_atom_site_occupancy
_atom_site_symmetry_multiplicity
_atom_site_calc_flag
_atom_site_refinement_flags
B1 B 0.44213(19) 0.16673(6) 0.64898(18) 0.0241(4) Uani 1 1 d .
B2 B 0.30205(19) 0.13962(6) 0.68496(17) 0.0222(4) Uani 1 1 d .
B3 B 0.3048(2) 0.19103(6) 0.71484(19) 0.0246(4) Uani 1 1 d .
B4 B 0.4619(2) 0.20070(6) 0.7659(2) 0.0253(4) Uani 1 1 d .
B5 B 0.45361(19) 0.11848(6) 0.71007(18) 0.0225(4) Uani 1 1 d .
B6 B 0.31768(19) 0.10852(5) 0.80862(18) 0.0218(4) Uani 1 1 d .
B7 B 0.23022(18) 0.15740(6) 0.81542(19) 0.0244(4) Uani 1 1 d .
B8 B 0.3364(2) 0.19803(6) 0.8700(2) 0.0257(4) Uani 1 1 d .
B9 B 0.5018(2) 0.18018(6) 0.90356(18) 0.0244(4) Uani 1 1 d .
B10 B 0.56142(19) 0.15914(6) 0.76169(19) 0.0240(4) Uani 1 1 d .
S1 S 0.22594(5) 0.060480(14) 0.77607(4) 0.02985(11) Uani 1 1 d .
S2 S 0.60586(5) 0.218781(13) 0.98368(5) 0.03080(11) Uani 1 1 d .
S3 S 0.56620(5) 0.048990(16) 0.65006(5) 0.03587(12) Uani 1 1 d .
C1 C 0.0593(2) 0.07299(7) 0.7924(3) 0.0559(7) Uani 1 1 d .
H1a H 0.0090 0.0491 0.7933 0.084 Uiso 1 1 calc R
H1b H 0.0329 0.0894 0.7269 0.084 Uiso 1 1 calc R
H1c H 0.0469 0.0871 0.8658 0.084 Uiso 1 1 calc R
C2 C 0.2497(3) 0.03208(6) 0.9084(2) 0.0435(5) Uani 1 1 d .
H2a H 0.2275 0.0479 0.9766 0.065 Uiso 1 1 calc R
H2b H 0.3380 0.0242 0.9138 0.065 Uiso 1 1 calc R
H2c H 0.1964 0.0089 0.9061 0.065 Uiso 1 1 calc R
C3 C 0.7656(2) 0.19922(7) 0.9757(2) 0.0381(5) Uani 1 1 d .
H3a H 0.8201 0.2135 1.0297 0.057 Uiso 1 1 calc R
H3b H 0.7976 0.2020 0.8959 0.057 Uiso 1 1 calc R
H3c H 0.7647 0.1716 0.9972 0.057 Uiso 1 1 calc R
C4 C 0.5699(2) 0.20982(8) 1.1375(2) 0.0476(6) Uani 1 1 d .
H4a H 0.5909 0.1828 1.1572 0.071 Uiso 1 1 calc R
H4b H 0.4803 0.2143 1.1513 0.071 Uiso 1 1 calc R
H4c H 0.6193 0.2275 1.1863 0.071 Uiso 1 1 calc R
C5 C 0.7332(2) 0.06139(8) 0.6287(4) 0.0679(11) Uani 1 1 d .
O1 O 0.50428(13) 0.08859(4) 0.62327(12) 0.0295(3) Uani 1 1 d .
O2 O 0.5508(2) 0.03735(6) 0.7701(2) 0.0760(7) Uani 1 1 d .
O3 O 0.53768(17) 0.02170(5) 0.5589(2) 0.0576(5) Uani 1 1 d .
F1 F 0.77027(17) 0.08727(7) 0.7094(3) 0.1338(13) Uani 1 1 d .
F2 F 0.7523(2) 0.07616(8) 0.5241(3) 0.1241(12) Uani 1 1 d .
F3 F 0.80405(14) 0.02912(5) 0.6394(2) 0.0818(7) Uani 1 1 d .
B1' B 0.56545(17) 0.32756(6) 0.22775(16) 0.0179(3) Uani 1 1 d .
B2' B 0.69968(17) 0.35832(6) 0.25384(16) 0.0183(3) Uani 1 1 d .
B3' B 0.70506(17) 0.30932(5) 0.30723(17) 0.0189(3) Uani 1 1 d .
B4' B 0.54856(18) 0.29925(5) 0.35831(16) 0.0179(3) Uani 1 1 d .
B5' B 0.54414(17) 0.37808(5) 0.26582(17) 0.0184(3) Uani 1 1 d .
B6' B 0.67502(17) 0.39528(5) 0.36127(17) 0.0186(3) Uani 1 1 d .
B7' B 0.76979(17) 0.34915(6) 0.39289(17) 0.0197(4) Uani 1 1 d .
B8' B 0.66898(18) 0.30980(5) 0.46283(17) 0.0192(3) Uani 1 1 d .
B9' B 0.49965(18) 0.32575(5) 0.48396(17) 0.0182(3) Uani 1 1 d .
B10' B 0.44140(17) 0.33849(6) 0.33262(16) 0.0192(4) Uani 1 1 d .
S1' S 0.75877(4) 0.442794(12) 0.30758(4) 0.02459(9) Uani 1 1 d .
S2' S 0.40180(4) 0.289680(12) 0.57891(4) 0.02058(8) Uani 1 1 d .
S3' S 0.43347(4) 0.444157(13) 0.17888(4) 0.02616(10) Uani 1 1 d .
C1' C 0.92780(19) 0.43281(7) 0.3094(3) 0.0429(5) Uani 1 1 d .
H1a' H 0.9741 0.4570 0.2946 0.064 Uiso 1 1 calc R
H1b' H 0.9480 0.4137 0.2486 0.064 Uiso 1 1 calc R
H1c' H 0.9517 0.4224 0.3858 0.064 Uiso 1 1 calc R
C2' C 0.7439(2) 0.47500(6) 0.4335(2) 0.0344(4) Uani 1 1 d .
H2a' H 0.7723 0.4614 0.5039 0.052 Uiso 1 1 calc R
H2b' H 0.6559 0.4827 0.4430 0.052 Uiso 1 1 calc R
H2c' H 0.7956 0.4982 0.4214 0.052 Uiso 1 1 calc R
C3' C 0.23775(17) 0.30355(6) 0.55598(18) 0.0273(4) Uani 1 1 d .
H3a' H 0.1847 0.2903 0.6134 0.041 Uiso 1 1 calc R
H3b' H 0.2117 0.2960 0.4771 0.041 Uiso 1 1 calc R
H3c' H 0.2290 0.3318 0.5651 0.041 Uiso 1 1 calc R
C4' C 0.42710(18) 0.30869(6) 0.72636(16) 0.0260(4) Uani 1 1 d .
H4a' H 0.3980 0.3357 0.7302 0.039 Uiso 1 1 calc R
H4b' H 0.5168 0.3076 0.7452 0.039 Uiso 1 1 calc R
H4c' H 0.3800 0.2929 0.7826 0.039 Uiso 1 1 calc R
C5' C 0.26409(19) 0.43342(6) 0.1591(3) 0.0442(6) Uani 1 1 d .
O1' O 0.48951(12) 0.40275(4) 0.16752(11) 0.0240(3) Uani 1 1 d .
O2' O 0.44619(17) 0.46004(5) 0.29524(16) 0.0472(4) Uani 1 1 d .
O3' O 0.46782(15) 0.46738(5) 0.07925(17) 0.0483(4) Uani 1 1 d .
F1' F 0.22235(14) 0.40976(5) 0.2440(2) 0.0828(7) Uani 1 1 d .
F2' F 0.24362(19) 0.41648(6) 0.0554(2) 0.0850(7) Uani 1 1 d .
F3' F 0.19810(12) 0.46702(4) 0.16275(16) 0.0538(4) Uani 1 1 d .
H1 H 0.472(2) 0.1724(7) 0.558(2) 0.035(6) Uiso 1 1 d .
H2 H 0.246(2) 0.1264(6) 0.619(2) 0.032(6) Uiso 1 1 d .
H3 H 0.250(2) 0.2094(7) 0.660(2) 0.037(6) Uiso 1 1 d .
H4 H 0.513(2) 0.2268(7) 0.756(2) 0.039(6) Uiso 1 1 d .
H6 H 0.350(2) 0.1083(7) 0.899(2) 0.029(6) Uiso 1 1 d .
H7 H 0.131(2) 0.1564(6) 0.8242(18) 0.022(5) Uiso 1 1 d .
H8 H 0.2919(19) 0.2241(6) 0.9166(19) 0.025(5) Uiso 1 1 d .
H9 H 0.477(2) 0.1545(6) 0.958(2) 0.029(6) Uiso 1 1 d .
H10 H 0.662(2) 0.1587(7) 0.739(2) 0.034(6) Uiso 1 1 d .
H510 H 0.529(2) 0.1225(6) 0.791(2) 0.031(6) Uiso 1 1 d .
H78 H 0.291(2) 0.1651(7) 0.911(2) 0.046(7) Uiso 1 1 d .
H1' H 0.546(2) 0.3182(6) 0.1375(19) 0.023(5) Uiso 1 1 d .
H2' H 0.760(2) 0.3725(6) 0.187(2) 0.025(5) Uiso 1 1 d .
H3' H 0.767(2) 0.2874(6) 0.265(2) 0.031(6) Uiso 1 1 d .
H4' H 0.5072(19) 0.2693(6) 0.3560(18) 0.019(5) Uiso 1 1 d .
H6' H 0.634(2) 0.4010(7) 0.448(2) 0.035(6) Uiso 1 1 d .
H7' H 0.870(2) 0.3511(6) 0.4099(19) 0.027(5) Uiso 1 1 d .
H8' H 0.715(2) 0.2888(7) 0.523(2) 0.041(7) Uiso 1 1 d .
H9' H 0.5096(19) 0.3538(6) 0.5276(17) 0.017(5) Uiso 1 1 d .
H10' H 0.342(2) 0.3364(6) 0.3060(19) 0.024(5) Uiso 1 1 d .
H510' H 0.467(2) 0.3759(6) 0.351(2) 0.030(6) Uiso 1 1 d .
H78' H 0.707(2) 0.3451(7) 0.491(2) 0.037(6) Uiso 1 1 d .

loop_
_atom_site_aniso_label
_atom_site_aniso_U_11
_atom_site_aniso_U_22
_atom_site_aniso_U_33
_atom_site_aniso_U_23
_atom_site_aniso_U_13
_atom_site_aniso_U_12
B1 0.0237(9) 0.0288(10) 0.0197(9) 0.0043(8) 0.0000(7) -0.0020(7)
B2 0.0224(9) 0.0245(9) 0.0197(8) 0.0015(7) -0.0023(7) 0.0004(7)
B3 0.0227(9) 0.0218(9) 0.0295(10) 0.0058(8) -0.0037(8) 0.0028(7)
B4 0.0243(9) 0.0223(9) 0.0292(10) 0.0047(8) -0.0055(8) -0.0003(7)
B5 0.0218(9) 0.0231(9) 0.0226(9) -0.0042(7) -0.0007(7) 0.0005(7)
B6 0.0241(9) 0.0202(8) 0.0212(8) 0.0003(7) -0.0008(7) -0.0028(7)
B7 0.0217(9) 0.0262(9) 0.0252(9) -0.0029(8) 0.0006(8) 0.0004(7)
B8 0.0267(10) 0.0209(9) 0.0296(10) -0.0026(8) -0.0011(8) 0.0020(7)
B9 0.0269(10) 0.0204(9) 0.0260(10) -0.0020(8) -0.0075(8) -0.0015(7)
B10 0.0215(9) 0.0232(9) 0.0272(9) 0.0011(8) -0.0033(8) -0.0001(7)
S1 0.0337(2) 0.0252(2) 0.0307(2) 0.00189(18) -0.00765(19) -0.00759(18)
S2 0.0297(2) 0.0225(2) 0.0402(3) -0.0027(2) -0.0122(2) -0.00217(17)
S3 0.0332(3) 0.0314(2) 0.0430(3) -0.0079(2) 0.0000(2) 0.0086(2)
C1 0.0344(11) 0.0443(13) 0.089(2) 0.0138(14) -0.0167(13) -0.0129(10)
C2 0.0518(13) 0.0313(10) 0.0473(13) 0.0164(10) -0.0109(11) -0.0107(10)
C3 0.0255(10) 0.0459(12) 0.0427(12) -0.0019(10) -0.0046(9) -0.0039(8)
C4 0.0398(12) 0.0657(16) 0.0374(12) -0.0235(11) -0.0019(10) -0.0038(11)
C5 0.0246(11) 0.0454(14) 0.134(3) -0.0301(18) -0.0092(15) 0.0071(10)
O1 0.0274(7) 0.0319(7) 0.0293(7) -0.0080(6) -0.0012(5) 0.0060(5)
O2 0.1048(17) 0.0636(13) 0.0596(13) 0.0198(11) 0.0160(12) 0.0490(13)
O3 0.0417(9) 0.0431(9) 0.0878(15) -0.0330(10) -0.0047(10) 0.0045(7)
F1 0.0421(9) 0.0905(14) 0.269(4) -0.109(2) -0.0611(15) 0.0227(9)
F2 0.0654(13) 0.1077(18) 0.199(3) 0.048(2) 0.0704(17) 0.0149(13)
F3 0.0370(8) 0.0632(10) 0.1452(19) -0.0466(12) -0.0213(10) 0.0249(7)
B1' 0.0161(8) 0.0212(9) 0.0165(8) -0.0013(7) 0.0005(6) 0.0011(6)
B2' 0.0174(8) 0.0211(8) 0.0163(8) -0.0016(7) 0.0016(7) 0.0008(7)
B3' 0.0171(8) 0.0219(8) 0.0177(8) -0.0017(7) 0.0011(7) 0.0031(6)
B4' 0.0206(8) 0.0179(8) 0.0152(8) -0.0031(7) 0.0020(7) 0.0004(6)
B5' 0.0168(8) 0.0198(8) 0.0187(8) 0.0015(7) 0.0016(7) 0.0019(6)
B6' 0.0180(8) 0.0183(8) 0.0195(8) -0.0016(7) 0.0021(7) -0.0016(6)
B7' 0.0166(8) 0.0239(9) 0.0185(8) -0.0022(7) -0.0002(7) 0.0006(7)
B8' 0.0187(8) 0.0199(8) 0.0191(8) -0.0006(7) -0.0003(7) 0.0031(7)
B9' 0.0196(8) 0.0177(8) 0.0174(8) 0.0010(7) 0.0026(7) 0.0016(6)
B10' 0.0156(8) 0.0224(9) 0.0197(9) 0.0004(7) 0.0013(6) 0.0010(7)
S1' 0.0256(2) 0.02134(19) 0.0268(2) -0.00177(16) 0.00731(17) -0.00436(16)
S2' 0.02346(19) 0.01837(17) 0.01990(18) 0.00090(15) 0.00493(16) 0.00062(15)
S3' 0.0218(2) 0.0231(2) 0.0335(2) 0.00778(18) 0.00223(18) 0.00429(16)
C1' 0.0230(9) 0.0382(11) 0.0675(16) -0.0070(11) 0.0160(10) -0.0060(8)
C2' 0.0392(11) 0.0253(9) 0.0388(11) -0.0136(8) 0.0097(9) -0.0066(8)
C3' 0.0206(8) 0.0340(9) 0.0273(9) -0.0004(8) 0.0004(7) -0.0029(7)
C4' 0.0274(9) 0.0317(9) 0.0189(8) -0.0014(7) 0.0021(7) 0.0040(7)
C5' 0.0213(9) 0.0320(10) 0.0794(19) 0.0167(12) -0.0006(11) 0.0042(8)
O1' 0.0248(6) 0.0256(6) 0.0217(6) 0.0025(5) 0.0006(5) 0.0072(5)
O2' 0.0538(10) 0.0397(8) 0.0481(10) -0.0124(8) -0.0114(8) 0.0214(7)
O3' 0.0383(8) 0.0431(9) 0.0636(11) 0.0315(9) 0.0121(8) 0.0091(7)
F1' 0.0313(7) 0.0618(10) 0.155(2) 0.0630(12) 0.0261(10) 0.0075(7)
F2' 0.0573(10) 0.0733(11) 0.1244(18) -0.0295(13) -0.0494(12) 0.0123(9)
F3' 0.0288(6) 0.0387(7) 0.0938(12) 0.0208(8) 0.0063(7) 0.0135(5)

loop_
_atom_type_symbol
_atom_type_description
_atom_type_scat_dispersion_real
_atom_type_scat_dispersion_imag
_atom_type_scat_source
C C 0.0033 0.0016 'International Tables Vol C Tables 4.2.6.8 and 6.1.1.4'
H H 0.0000 0.0000 'International Tables Vol C Tables 4.2.6.8 and 6.1.1.4'
O O 0.0106 0.0060 'International Tables Vol C Tables 4.2.6.8 and 6.1.1.4'
B B 0.0013 0.0007 'International Tables Vol C Tables 4.2.6.8 and 6.1.1.4'
F F 0.0171 0.0103 'International Tables Vol C Tables 4.2.6.8 and 6.1.1.4'
S S 0.1246 0.1234 'International Tables Vol C Tables 4.2.6.8 and 6.1.1.4'

loop_
_geom_angle_atom_site_label_1
_geom_angle_atom_site_label_2
_geom_angle_atom_site_label_3
_geom_angle
B4 B1 B5 107.54(14)
B4 B1 B2 105.24(14)
B5 B1 B2 59.55(11)
B4 B1 B10 58.89(11)
B5 B1 B10 63.14(11)
B2 B1 B10 109.79(14)
B4 B1 B3 59.45(12)
B5 B1 B3 108.12(14)
B2 B1 B3 59.06(11)
B10 B1 B3 109.03(14)
B4 B1 H1 123.7(12)
B5 B1 H1 120.5(12)
B2 B1 H1 123.0(13)
B10 B1 H1 119.3(13)
B3 B1 H1 122.2(12)
B6 B2 B7 65.19(11)
B6 B2 B5 62.97(11)
B7 B2 B5 112.94(14)
B6 B2 B3 115.84(14)
B7 B2 B3 60.80(12)
B5 B2 B3 110.63(14)
B6 B2 B1 114.43(14)
B7 B2 B1 111.58(14)
B5 B2 B1 60.16(12)
B3 B2 B1 61.54(12)
B6 B2 H2 111.1(12)
B7 B2 H2 119.8(13)
B5 B2 H2 116.6(13)
B3 B2 H2 124.2(12)
B1 B2 H2 121.5(13)
B2 B3 B4 104.95(14)
B2 B3 B7 59.24(11)
B4 B3 B7 108.52(14)
B2 B3 B8 108.52(14)
B4 B3 B8 59.27(12)
B7 B3 B8 63.00(12)
B2 B3 B1 59.41(11)
B4 B3 B1 58.73(12)
B7 B3 B1 108.57(13)
B8 B3 B1 108.19(14)
B2 B3 H3 117.5(13)
B4 B3 H3 126.3(13)
B7 B3 H3 120.5(14)
B8 B3 H3 126.4(13)
B1 B3 H3 117.8(14)
B9 B4 B10 64.12(12)
B9 B4 B1 115.66(15)
B10 B4 B1 61.71(12)
B9 B4 B8 64.41(12)
B10 B4 B8 114.88(14)
B1 B4 B8 112.14(15)
B9 B4 B3 115.85(15)
B10 B4 B3 113.33(14)
B1 B4 B3 61.82(12)
B8 B4 B3 60.99(12)
B9 B4 H4 107.8(14)
B10 B4 H4 111.6(13)
B1 B4 H4 122.3(14)
B8 B4 H4 120.0(14)
B3 B4 H4 127.1(13)
O1 B5 B2 119.06(14)
O1 B5 B1 112.91(15)
B2 B5 B1 60.29(11)
O1 B5 B6 122.96(14)
B2 B5 B6 58.23(11)
B1 B5 B6 110.52(13)
O1 B5 B10 118.87(15)
B2 B5 B10 107.18(13)
B1 B5 B10 59.09(11)
B6 B5 B10 114.48(13)
O1 B5 H510 109.5(11)
B2 B5 H510 131.4(11)
B1 B5 H510 103.4(10)
B6 B5 H510 94.1(11)
B10 B5 H510 44.9(10)
B2 B6 B5 58.80(11)
B2 B6 B7 57.52(11)
B5 B6 B7 103.88(13)
B2 B6 S1 107.95(12)
B5 B6 S1 115.28(12)
B7 B6 S1 120.25(12)
B2 B6 H6 142.0(12)
B5 B6 H6 109.5(12)
B7 B6 H6 96.8(12)
S1 B6 H6 109.4(12)
B2 B7 B3 59.96(12)
B2 B7 B8 105.77(14)
B3 B7 B8 58.75(11)
B2 B7 B6 57.30(10)
B3 B7 B6 108.57(14)
B8 B7 B6 111.52(13)
B2 B7 H7 119.6(12)
B3 B7 H7 121.2(11)
B8 B7 H7 125.8(12)
B6 B7 H7 117.1(12)
B2 B7 H78 124.2(11)
B3 B7 H78 100.9(12)
B8 B7 H78 43.8(11)
B6 B7 H78 88.3(11)
H7 B7 H78 114.9(16)
B4 B8 B3 59.74(12)
B4 B8 B7 105.17(14)
B3 B8 B7 58.24(11)
B4 B8 B9 57.42(11)
B3 B8 B9 108.92(14)
B7 B8 B9 112.31(13)
B4 B8 H8 125.3(11)
B3 B8 H8 118.8(11)
B7 B8 H8 118.8(11)
B9 B8 H8 122.7(11)
B4 B8 H78 123.8(11)
B3 B8 H78 99.8(12)
B7 B8 H78 43.2(12)
B9 B8 H78 89.4(11)
H8 B8 H78 110.6(16)
B4 B9 B10 57.94(11)
B4 B9 B8 58.17(12)
B10 B9 B8 105.11(13)
B4 B9 S2 106.40(12)
B10 B9 S2 118.19(13)
B8 B9 S2 113.59(12)
B4 B9 H9 139.1(12)
B10 B9 H9 105.0(12)
B8 B9 H9 98.6(12)
S2 B9 H9 114.1(12)
B4 B10 B1 59.40(12)
B4 B10 B9 57.94(12)
B1 B10 B9 108.61(14)
B4 B10 B5 103.79(13)
B1 B10 B5 57.76(11)
B9 B10 B5 110.22(14)
B4 B10 H10 126.5(12)
B1 B10 H10 120.5(13)
B9 B10 H10 122.4(13)
B5 B10 H10 120.2(12)
B4 B10 H510 126.2(10)
B1 B10 H510 97.3(10)
B9 B10 H510 93.4(10)
B5 B10 H510 40.0(10)
H10 B10 H510 107.3(16)
C2 S1 C1 100.08(14)
C2 S1 B6 102.97(10)
C1 S1 B6 105.43(10)
C4 S2 C3 100.41(12)
C4 S2 B9 102.66(10)
C3 S2 B9 104.71(10)
O3 S3 O2 119.23(15)
O3 S3 O1 109.94(10)
O2 S3 O1 112.70(10)
O3 S3 C5 104.98(14)
O2 S3 C5 107.47(19)
O1 S3 C5 100.47(11)
F2 C5 F1 109.0(3)
F2 C5 F3 108.3(3)
F1 C5 F3 108.6(3)
F2 C5 S3 111.0(2)
F1 C5 S3 110.2(3)
F3 C5 S3 109.7(2)
B5 O1 S3 127.90(12)
B5 H510 B10 95.1(15)
B7 H78 B8 93.0(17)
B4' B1' B2' 105.03(13)
B4' B1' B5' 107.92(13)
B2' B1' B5' 59.69(10)
B4' B1' B10' 59.33(10)
B2' B1' B10' 110.12(13)
B5' B1' B10' 63.36(11)
B4' B1' B3' 59.14(10)
B2' B1' B3' 58.71(10)
B5' B1' B3' 107.91(13)
B10' B1' B3' 109.09(13)
B4' B1' H1' 127.3(11)
B2' B1' H1' 118.3(11)
B5' B1' H1' 118.9(11)
B10' B1' H1' 122.9(11)
B3' B1' H1' 120.8(11)
B7' B2' B6' 64.73(11)
B7' B2' B3' 61.10(11)
B6' B2' B3' 115.92(13)
B7' B2' B5' 112.58(13)
B6' B2' B5' 62.82(10)
B3' B2' B5' 111.02(13)
B7' B2' B1' 112.06(13)
B6' B2' B1' 114.48(13)
B3' B2' B1' 62.03(11)
B5' B2' B1' 60.20(10)
B7' B2' H2' 116.4(12)
B6' B2' H2' 104.2(11)
B3' B2' H2' 128.8(11)
B5' B2' H2' 115.1(11)
B1' B2' H2' 127.2(12)
B2' B3' B4' 105.18(12)
B2' B3' B7' 59.31(10)
B4' B3' B7' 108.66(13)
B2' B3' B8' 108.56(13)
B4' B3' B8' 59.26(10)
B7' B3' B8' 62.99(11)
B2' B3' B1' 59.26(10)
B4' B3' B1' 58.79(10)
B7' B3' B1' 108.34(12)
B8' B3' B1' 107.96(12)
B2' B3' H3' 120.7(12)
B4' B3' H3' 124.0(12)
B7' B3' H3' 121.3(12)
B8' B3' H3' 123.6(12)
B1' B3' H3' 119.5(12)
B9' B4' B10' 63.99(10)
B9' B4' B8' 64.26(11)
B10' B4' B8' 114.43(13)
B9' B4' B1' 115.22(13)
B10' B4' B1' 61.21(10)
B8' B4' B1' 112.08(13)
B9' B4' B3' 115.80(13)
B10' B4' B3' 113.06(13)
B8' B4' B3' 61.03(11)
B1' B4' B3' 62.07(10)
B9' B4' H4' 112.0(11)
B10' B4' H4' 116.0(11)
B8' B4' H4' 118.9(11)
B1' B4' H4' 121.2(11)
B3' B4' H4' 122.2(11)
O1' B5' B2' 120.38(13)
O1' B5' B1' 113.86(14)
B2' B5' B1' 60.11(10)
O1' B5' B6' 122.76(14)
B2' B5' B6' 58.40(10)
B1' B5' B6' 110.62(13)
O1' B5' B10' 118.32(13)
B2' B5' B10' 106.87(12)
B1' B5' B10' 58.83(10)
B6' B5' B10' 114.78(12)
O1' B5' H510' 110.4(10)
B2' B5' H510' 129.2(10)
B1' B5' H510' 102.1(10)
B6' B5' H510' 93.1(10)
B10' B5' H510' 44.1(10)
B2' B6' B5' 58.78(10)
B2' B6' B7' 57.62(10)
B5' B6' B7' 104.02(12)
B2' B6' S1' 108.00(11)
B5' B6' S1' 114.81(11)
B7' B6' S1' 120.64(11)
B2' B6' H6' 143.6(12)
B5' B6' H6' 106.8(13)
B7' B6' H6' 100.7(12)
S1' B6' H6' 108.3(12)
B2' B7' B3' 59.59(10)
B2' B7' B8' 105.36(12)
B3' B7' B8' 58.60(10)
B2' B7' B6' 57.65(10)
B3' B7' B6' 108.74(13)
B8' B7' B6' 111.76(12)
B2' B7' H7' 124.0(12)
B3' B7' H7' 121.0(11)
B8' B7' H7' 121.5(12)
B6' B7' H7' 120.0(11)
B2' B7' H78' 124.6(11)
B3' B7' H78' 100.9(11)
B8' B7' H78' 43.8(10)
B6' B7' H78' 88.9(10)
H7' B7' H78' 110.6(16)
B4' B8' B3' 59.71(10)
B4' B8' B9' 57.61(10)
B3' B8' B9' 109.09(12)
B4' B8' B7' 105.43(13)
B3' B8' B7' 58.41(10)
B9' B8' B7' 112.58(12)
B4' B8' H8' 126.9(13)
B3' B8' H8' 120.5(13)
B9' B8' H8' 121.8(14)
B7' B8' H8' 118.2(14)
B4' B8' H78' 124.7(11)
B3' B8' H78' 100.4(11)
B9' B8' H78' 89.8(10)
B7' B8' H78' 43.5(11)
H8' B8' H78' 108.0(17)
B4' B9' B10' 58.25(10)
B4' B9' B8' 58.13(10)
B10' B9' B8' 105.13(12)
B4' B9' S2' 106.37(11)
B10' B9' S2' 118.86(11)
B8' B9' S2' 113.24(11)
B4' B9' H9' 142.5(11)
B10' B9' H9' 104.3(11)
B8' B9' H9' 102.8(11)
S2' B9' H9' 111.0(11)
B4' B10' B1' 59.46(10)
B4' B10' B9' 57.75(10)
B1' B10' B9' 108.55(12)
B4' B10' B5' 103.75(12)
B1' B10' B5' 57.80(10)
B9' B10' B5' 110.17(12)
B4' B10' H10' 127.4(11)
B1' B10' H10' 120.0(11)
B9' B10' H10' 123.5(12)
B5' B10' H10' 119.1(11)
B4' B10' H510' 125.0(10)
B1' B10' H510' 99.0(10)
B9' B10' H510' 90.8(10)
B5' B10' H510' 42.0(10)
H10' B10' H510' 107.4(15)
C2' S1' C1' 100.94(12)
C2' S1' B6' 102.57(9)
C1' S1' B6' 106.71(10)
C3' S2' C4' 100.36(9)
C3' S2' B9' 105.33(8)
C4' S2' B9' 102.07(9)
O3' S3' O2' 119.83(11)
O3' S3' O1' 110.17(9)
O2' S3' O1' 112.84(8)
O3' S3' C5' 105.11(11)
O2' S3' C5' 106.17(13)
O1' S3' C5' 100.47(9)
F2' C5' F1' 109.0(2)
F2' C5' F3' 108.3(2)
F1' C5' F3' 108.8(2)
F2' C5' S3' 110.64(19)
F1' C5' S3' 110.73(17)
F3' C5' S3' 109.37(15)
B5' O1' S3' 126.58(11)
B5' H510' B10' 93.9(15)
B7' H78' B8' 92.7(16)

loop_
_geom_bond_atom_site_label_1
_geom_bond_atom_site_label_2
_geom_bond_distance
B1 B4 1.753(3)
B1 B5 1.767(3)
B1 B2 1.770(3)
B1 B10 1.793(3)
B1 B3 1.807(3)
B1 H1 1.08(2)
B2 B6 1.746(3)
B2 B7 1.750(3)
B2 B5 1.757(3)
B2 B3 1.763(3)
B2 H2 1.05(2)
B3 B4 1.766(3)
B3 B7 1.778(3)
B3 B8 1.788(3)
B3 H3 1.04(2)
B4 B9 1.743(3)
B4 B10 1.743(3)
B4 B8 1.757(3)
B4 H4 1.04(2)
B5 O1 1.497(2)
B5 B6 1.829(3)
B5 B10 1.864(3)
B5 H510 1.20(2)
B6 B7 1.883(3)
B6 S1 1.9143(19)
B6 H6 1.07(2)
B7 B8 1.863(3)
B7 H7 1.04(2)
B7 H78 1.28(3)
B8 B9 1.866(3)
B8 H8 1.12(2)
B8 H78 1.29(3)
B9 B10 1.850(3)
B9 S2 1.917(2)
B9 H9 1.09(2)
B10 H10 1.08(2)
B10 H510 1.32(2)
S1 C2 1.784(2)
S1 C1 1.799(3)
S2 C4 1.792(3)
S2 C3 1.794(2)
S3 O3 1.4067(18)
S3 O2 1.412(2)
S3 O1 1.5117(14)
S3 C5 1.808(3)
C5 F2 1.290(5)
C5 F1 1.315(4)
C5 F3 1.319(3)
B1' B4' 1.757(3)
B1' B2' 1.766(3)
B1' B5' 1.768(3)
B1' B10' 1.788(3)
B1' B3' 1.815(3)
B1' H1' 1.08(2)
B2' B7' 1.751(3)
B2' B6' 1.752(3)
B2' B3' 1.756(3)
B2' B5' 1.759(3)
B2' H2' 1.09(2)
B3' B4' 1.763(3)
B3' B7' 1.783(3)
B3' B8' 1.786(3)
B3' H3' 1.09(2)
B4' B9' 1.745(3)
B4' B10' 1.754(3)
B4' B8' 1.755(3)
B4' H4' 1.10(2)
B5' O1' 1.494(2)
B5' B6' 1.829(3)
B5' B10' 1.867(3)
B5' H510' 1.25(2)
B6' B7' 1.875(3)
B6' S1' 1.9197(19)
B6' H6' 1.08(2)
B7' B8' 1.865(3)
B7' H7' 1.06(2)
B7' H78' 1.29(2)
B8' B9' 1.861(3)
B8' H8' 1.09(3)
B8' H78' 1.29(2)
B9' B10' 1.854(3)
B9' S2' 1.9110(19)
B9' H9' 1.07(2)
B10' H10' 1.08(2)
B10' H510' 1.30(2)
S1' C2' 1.7883(19)
S1' C1' 1.795(2)
S2' C3' 1.7925(19)
S2' C4' 1.7939(19)
S3' O3' 1.4105(16)
S3' O2' 1.4174(17)
S3' O1' 1.5169(12)
S3' C5' 1.817(2)
C5' F2' 1.314(4)
C5' F1' 1.316(3)
C5' F3' 1.325(2)
